data_2231597
loop_
_publ_author_name
'Kanu, Godwin'
'Lalancette, Roger A.'
'Vitale, Dale E.'

_publ_section_title
;
 8-(Naphthalen-1-yl)quinoline
;
_journal_coeditor_code LH5298
_journal_issue 9
_journal_name_full 'Acta Crystallographica Section E'
_journal_page_first o2522
_journal_paper_doi 10.1107/S1600536811034052
_journal_volume 67
_journal_year 2011
_chemical_formula_iupac 'C19 H13 N'
_chemical_formula_moiety 'C19 H13 N'
_chemical_formula_sum 'C19 H13 N'
_chemical_formula_weight 255.30
_chemical_melting_point_gt 436.0
_chemical_melting_point_lt 437.5
_chemical_name_systematic
;
8-(Naphthalen-1-yl)quinoline
;
_space_group_IT_number 2
_symmetry_cell_setting triclinic
_symmetry_space_group_name_Hall '-P 1'
_symmetry_space_group_name_H-M 'P -1'
_atom_sites_solution_hydrogens geom
_atom_sites_solution_primary direct
_atom_sites_solution_secondary difmap
_audit_creation_method SHELXL97
_cell_angle_alpha 104.5370(10)
_cell_angle_beta 106.4350(10)
_cell_angle_gamma 90.0020(10)
_cell_formula_units_Z 2
_cell_length_a 6.17780(10)
_cell_length_b 10.0392(2)
_cell_length_c 10.8828(2)
_cell_measurement_reflns_used 3661
_cell_measurement_temperature 100(2)
_cell_measurement_theta_max 66.69
_cell_measurement_theta_min 4.39
_cell_volume 624.81(2)
_computing_cell_refinement 'APEX2 (Bruker, 2006)'
_computing_data_collection 'APEX2 (Bruker, 2006)'
_computing_data_reduction 'SAINT (Bruker, 2005)'
_computing_molecular_graphics 'Mercury (Macrae <i>et al.</i>, 2008)'
_computing_publication_material 'SHELXTL (Sheldrick, 2008)'
_computing_structure_refinement 'SHELXTL (Sheldrick, 2008)'
_computing_structure_solution 'SHELXTL (Sheldrick, 2008)'
_diffrn_ambient_temperature 100(2)
_diffrn_measured_fraction_theta_full 0.915
_diffrn_measured_fraction_theta_max 0.915
_diffrn_measurement_device_type 'Bruker SMART CCD APEXII'
_diffrn_measurement_method '\f and \w'
_diffrn_radiation_monochromator graphite
_diffrn_radiation_source 'fine-focus sealed tube'
_diffrn_radiation_type CuK\a
_diffrn_radiation_wavelength 1.54178
_diffrn_reflns_av_R_equivalents 0.011
_diffrn_reflns_av_sigmaI/netI 0.011
_diffrn_reflns_limit_h_max 7
_diffrn_reflns_limit_h_min -7
_diffrn_reflns_limit_k_max 11
_diffrn_reflns_limit_k_min -11
_diffrn_reflns_limit_l_max 12
_diffrn_reflns_limit_l_min -12
_diffrn_reflns_number 5783
_diffrn_reflns_theta_full 67.52
_diffrn_reflns_theta_max 67.52
_diffrn_reflns_theta_min 4.39
_diffrn_standards_decay_% 0
_diffrn_standards_number 0
_exptl_absorpt_coefficient_mu 0.605
_exptl_absorpt_correction_T_max 0.942
_exptl_absorpt_correction_T_min 0.806
_exptl_absorpt_correction_type numerical
_exptl_absorpt_process_details '(SADABS; Sheldrick, 2008)'
_exptl_crystal_colour colourless
_exptl_crystal_density_diffrn 1.357
_exptl_crystal_density_method 'not measured'
_exptl_crystal_description plate
_exptl_crystal_F_000 268
_exptl_crystal_size_max 0.37
_exptl_crystal_size_mid 0.20
_exptl_crystal_size_min 0.10
_refine_diff_density_max 0.38
_refine_diff_density_min -0.34
_refine_ls_goodness_of_fit_ref 1.06
_refine_ls_hydrogen_treatment constr
_refine_ls_matrix_type full
_refine_ls_number_parameters 181
_refine_ls_number_reflns 2058
_refine_ls_number_restraints 0
_refine_ls_restrained_S_all 1.06
_refine_ls_R_factor_all 0.052
_refine_ls_R_factor_gt 0.044
_refine_ls_shift/su_max 0.00
_refine_ls_shift/su_mean 0.00
_refine_ls_structure_factor_coef Fsqd
_refine_ls_weighting_details 'calc w = 1/[\s^2^(Fo^2^)+(0.0654P)^2^+0.3480P] where P=(Fo^2^+2Fc^2^)/3'
_refine_ls_weighting_scheme calc
_refine_ls_wR_factor_gt 0.123
_refine_ls_wR_factor_ref 0.131
_reflns_number_gt 1678
_reflns_number_total 2058
_reflns_threshold_expression I>2\s(I)
_cod_data_source_file lh5298.cif
_cod_data_source_block I
_cod_original_cell_volume 624.80(2)
_cod_database_code 2231597
_cod_database_fobs_code 2231597

loop_
_symmetry_equiv_pos_as_xyz
'x, y, z'
'-x, -y, -z'

loop_
_atom_site_type_symbol
_atom_site_label
_atom_site_fract_x
_atom_site_fract_y
_atom_site_fract_z
_atom_site_U_iso_or_equiv
_atom_site_adp_type
_atom_site_calc_flag
_atom_site_refinement_flags
_atom_site_occupancy
_atom_site_symmetry_multiplicity
N N1 0.9761(3) 0.89896(16) 1.10848(15) 0.0304(4) Uani d . 1 1
C C2 1.1692(3) 0.96964(18) 1.19213(17) 0.0269(4) Uani d . 1 1
H H2 1.2610 1.0176 1.1579 0.032 Uiso calc R 1 1
C C3 1.2400(3) 0.97528(18) 1.32817(17) 0.0268(4) Uani d . 1 1
H H3 1.3785 1.0249 1.3839 0.032 Uiso calc R 1 1
C C4 1.1084(3) 0.90897(17) 1.37947(16) 0.0233(4) Uani d . 1 1
H H4 1.1549 0.9126 1.4713 0.028 Uiso calc R 1 1
C C4A 0.9019(3) 0.83446(16) 1.29589(15) 0.0207(4) Uani d . 1 1
C C5 0.7566(3) 0.76657(17) 1.34510(16) 0.0230(4) Uani d . 1 1
H H5 0.7968 0.7702 1.4369 0.028 Uiso calc R 1 1
C C6 0.5598(3) 0.69612(17) 1.26156(16) 0.0243(4) Uani d . 1 1
H H6 0.4636 0.6510 1.2954 0.029 Uiso calc R 1 1
C C7 0.4982(3) 0.68992(17) 1.12520(16) 0.0236(4) Uani d . 1 1
H H7 0.3602 0.6406 1.0684 0.028 Uiso calc R 1 1
C C8 0.6333(3) 0.75369(17) 1.07236(16) 0.0211(4) Uani d . 1 1
C C8A 0.8399(3) 0.82928(16) 1.15855(15) 0.0197(4) Uani d . 1 1
C C1' 0.5605(3) 0.74639(17) 0.92755(16) 0.0210(4) Uani d . 1 1
C C2' 0.3732(3) 0.81036(17) 0.87514(16) 0.0234(4) Uani d . 1 1
H H2' 0.2924 0.8601 0.9321 0.028 Uiso calc R 1 1
C C3' 0.2981(3) 0.80380(17) 0.73857(16) 0.0244(4) Uani d . 1 1
H H3' 0.1677 0.8487 0.7048 0.029 Uiso calc R 1 1
C C4' 0.4114(3) 0.73338(17) 0.65465(16) 0.0229(4) Uani d . 1 1
H H4' 0.3598 0.7297 0.5628 0.027 Uiso calc R 1 1
C C4A' 0.6059(3) 0.66569(16) 0.70394(15) 0.0207(4) Uani d . 1 1
C C5' 0.7289(3) 0.59114(17) 0.62054(16) 0.0234(4) Uani d . 1 1
H H5' 0.6837 0.5877 0.5287 0.028 Uiso calc R 1 1
C C6' 0.9118(3) 0.52436(18) 0.67111(17) 0.0263(4) Uani d . 1 1
H H6' 0.9937 0.4743 0.6150 0.032 Uiso calc R 1 1
C C7' 0.9774(3) 0.53047(18) 0.80697(17) 0.0274(4) Uani d . 1 1
H H7' 1.1039 0.4830 0.8413 0.033 Uiso calc R 1 1
C C8' 0.8677(2) 0.60111(16) 0.89035(15) 0.0173(4) Uani d . 1 1
H H8' 0.9166 0.6033 0.9819 0.021 Uiso calc R 1 1
C C8A' 0.6816(3) 0.67103(16) 0.84112(15) 0.0204(4) Uani d . 1 1

loop_
_atom_site_aniso_label
_atom_site_aniso_U_11
_atom_site_aniso_U_22
_atom_site_aniso_U_33
_atom_site_aniso_U_12
_atom_site_aniso_U_13
_atom_site_aniso_U_23
N1 0.0366(9) 0.0240(8) 0.0316(8) 0.0013(6) 0.0141(7) 0.0046(6)
C2 0.0307(9) 0.0211(9) 0.0313(9) -0.0011(7) 0.0153(8) 0.0041(7)
C3 0.0238(9) 0.0213(9) 0.0309(10) 0.0001(7) 0.0059(7) 0.0016(7)
C4 0.0276(9) 0.0201(9) 0.0197(8) 0.0061(7) 0.0044(7) 0.0039(7)
C4A 0.0249(8) 0.0154(9) 0.0210(8) 0.0051(6) 0.0070(7) 0.0034(6)
C5 0.0314(9) 0.0201(9) 0.0191(8) 0.0057(7) 0.0093(7) 0.0058(6)
C6 0.0285(9) 0.0217(9) 0.0261(9) 0.0020(7) 0.0128(7) 0.0071(7)
C7 0.0226(8) 0.0221(9) 0.0250(9) 0.0006(6) 0.0064(7) 0.0049(7)
C8 0.0240(8) 0.0173(9) 0.0220(9) 0.0042(6) 0.0074(7) 0.0043(6)
C8A 0.0227(8) 0.0163(9) 0.0211(8) 0.0039(6) 0.0085(7) 0.0043(6)
C1' 0.0215(8) 0.0195(9) 0.0214(8) -0.0026(6) 0.0061(7) 0.0046(6)
C2' 0.0236(8) 0.0229(9) 0.0235(9) 0.0015(7) 0.0082(7) 0.0043(7)
C3' 0.0224(8) 0.0230(10) 0.0258(9) 0.0017(7) 0.0024(7) 0.0081(7)
C4' 0.0272(9) 0.0209(9) 0.0189(8) -0.0029(7) 0.0035(7) 0.0060(6)
C4A' 0.0237(8) 0.0162(9) 0.0211(8) -0.0036(6) 0.0046(7) 0.0052(6)
C5' 0.0295(9) 0.0213(9) 0.0197(8) -0.0041(7) 0.0079(7) 0.0051(7)
C6' 0.0274(9) 0.0225(10) 0.0288(9) 0.0004(7) 0.0116(7) 0.0028(7)
C7' 0.0247(9) 0.0210(10) 0.0323(10) 0.0024(7) 0.0025(7) 0.0061(7)
C8' 0.0193(8) 0.0148(8) 0.0147(7) 0.0006(6) 0.0011(6) 0.0026(6)
C8A' 0.0222(8) 0.0159(9) 0.0217(8) -0.0033(6) 0.0048(7) 0.0044(6)

loop_
_atom_type_symbol
_atom_type_description
_atom_type_scat_dispersion_real
_atom_type_scat_dispersion_imag
_atom_type_scat_source
C C 0.0181 0.0091 'International Tables Vol C Tables 4.2.6.8 and 6.1.1.4'
H H 0.0000 0.0000 'International Tables Vol C Tables 4.2.6.8 and 6.1.1.4'
N N 0.0311 0.0180 'International Tables Vol C Tables 4.2.6.8 and 6.1.1.4'

loop_
_geom_angle_atom_site_label_1
_geom_angle_atom_site_label_2
_geom_angle_atom_site_label_3
_geom_angle
C2 N1 C8A 118.89(15)
N1 C2 C3 122.60(15)
N1 C2 H2 118.7
C3 C2 H2 118.7
C4 C3 C2 119.48(15)
C4 C3 H3 120.3
C2 C3 H3 120.3
C3 C4 C4A 120.15(15)
C3 C4 H4 119.9
C4A C4 H4 119.9
C5 C4A C4 122.25(15)
C5 C4A C8A 119.47(15)
C4 C4A C8A 118.27(15)
C6 C5 C4A 120.44(15)
C6 C5 H5 119.8
C4A C5 H5 119.8
C5 C6 C7 120.34(15)
C5 C6 H6 119.8
C7 C6 H6 119.8
C8 C7 C6 121.54(15)
C8 C7 H7 119.2
C6 C7 H7 119.2
C7 C8 C8A 119.05(15)
C7 C8 C1' 119.94(15)
C8A C8 C1' 120.99(14)
N1 C8A C4A 120.58(15)
N1 C8A C8 120.26(14)
C4A C8A C8 119.15(15)
C2' C1' C8A' 119.12(15)
C2' C1' C8 120.02(15)
C8A' C1' C8 120.85(14)
C1' C2' C3' 121.44(15)
C1' C2' H2' 119.3
C3' C2' H2' 119.3
C4' C3' C2' 120.43(15)
C4' C3' H3' 119.8
C2' C3' H3' 119.8
C3' C4' C4A' 120.27(15)
C3' C4' H4' 119.9
C4A' C4' H4' 119.9
C5' C4A' C4' 122.28(15)
C5' C4A' C8A' 118.09(15)
C4' C4A' C8A' 119.63(15)
C6' C5' C4A' 120.54(15)
C6' C5' H5' 119.7
C4A' C5' H5' 119.7
C5' C6' C7' 119.23(15)
C5' C6' H6' 120.4
C7' C6' H6' 120.4
C8' C7' C6' 122.44(15)
C8' C7' H7' 118.8
C6' C7' H7' 118.8
C7' C8' C8A' 119.33(15)
C7' C8' H8' 120.3
C8A' C8' H8' 120.3
C8' C8A' C4A' 120.35(15)
C8' C8A' C1' 120.53(14)
C4A' C8A' C1' 119.10(15)

loop_
_geom_bond_atom_site_label_1
_geom_bond_atom_site_label_2
_geom_bond_distance
N1 C2 1.348(2)
N1 C8A 1.395(2)
C2 C3 1.406(2)
C2 H2 0.9500
C3 C4 1.364(2)
C3 H3 0.9500
C4 C4A 1.420(2)
C4 H4 0.9500
C4A C5 1.418(2)
C4A C8A 1.421(2)
C5 C6 1.363(2)
C5 H5 0.9500
C6 C7 1.409(2)
C6 H6 0.9500
C7 C8 1.376(2)
C7 H7 0.9500
C8 C8A 1.432(2)
C8 C1' 1.494(2)
C1' C2' 1.374(2)
C1' C8A' 1.434(2)
C2' C3' 1.410(2)
C2' H2' 0.9500
C3' C4' 1.364(2)
C3' H3' 0.9500
C4' C4A' 1.418(2)
C4' H4' 0.9500
C4A' C5' 1.418(2)
C4A' C8A' 1.419(2)
C5' C6' 1.364(2)
C5' H5' 0.9500
C6' C7' 1.403(2)
C6' H6' 0.9500
C7' C8' 1.346(2)
C7' H7' 0.9500
C8' C8A' 1.393(2)
C8' H8' 0.9500

loop_
_geom_torsion_atom_site_label_1
_geom_torsion_atom_site_label_2
_geom_torsion_atom_site_label_3
_geom_torsion_atom_site_label_4
_geom_torsion
C8A N1 C2 C3 0.4(3)
N1 C2 C3 C4 -1.1(3)
C2 C3 C4 C4A 0.2(2)
C3 C4 C4A C5 -178.48(15)
C3 C4 C4A C8A 1.1(2)
C4 C4A C5 C6 179.99(15)
C8A C4A C5 C6 0.4(2)
C4A C5 C6 C7 0.0(2)
C5 C6 C7 C8 0.2(3)
C6 C7 C8 C8A -0.7(2)
C6 C7 C8 C1' -179.14(15)
C2 N1 C8A C4A 1.0(2)
C2 N1 C8A C8 179.75(15)
C5 C4A C8A N1 177.87(14)
C4 C4A C8A N1 -1.7(2)
C5 C4A C8A C8 -0.9(2)
C4 C4A C8A C8 179.47(14)
C7 C8 C8A N1 -177.73(14)
C1' C8 C8A N1 0.7(2)
C7 C8 C8A C4A 1.1(2)
C1' C8 C8A C4A 179.50(14)
C7 C8 C1' C2' 66.4(2)
C8A C8 C1' C2' -112.04(18)
C7 C8 C1' C8A' -112.47(18)
C8A C8 C1' C8A' 69.1(2)
C8A' C1' C2' C3' -0.2(2)
C8 C1' C2' C3' -179.08(15)
C1' C2' C3' C4' -0.2(2)
C2' C3' C4' C4A' 0.1(2)
C3' C4' C4A' C5' 179.92(15)
C3' C4' C4A' C8A' 0.3(2)
C4' C4A' C5' C6' -178.28(15)
C8A' C4A' C5' C6' 1.4(2)
C4A' C5' C6' C7' -0.1(2)
C5' C6' C7' C8' -0.6(3)
C6' C7' C8' C8A' 0.1(2)
C7' C8' C8A' C4A' 1.2(2)
C7' C8' C8A' C1' 179.58(14)
C5' C4A' C8A' C8' -1.9(2)
C4' C4A' C8A' C8' 177.77(14)
C5' C4A' C8A' C1' 179.69(13)
C4' C4A' C8A' C1' -0.7(2)
C2' C1' C8A' C8' -177.81(14)
C8 C1' C8A' C8' 1.1(2)
C2' C1' C8A' C4A' 0.6(2)
C8 C1' C8A' C4A' 179.48(14)

loop_
_cod_related_entry_id
_cod_related_entry_database
_cod_related_entry_code
1 ChemSpider 13179928
